data_4327958
loop_
_publ_author_name
'Virendra Kumar Rai'
'Masayoshi Nishiura'
'Masanori Takimoto'
'Shanshan Zhao'
'Yu Liu'
'Zhaomin Hou'

_publ_section_title
;
 Bis-Cyclometalated Iridium(III) Complexes Bearing Ancillary Guanidinate
 Ligands. Synthesis, Structure, and Highly Efficient Electroluminescence
;
_journal_name_full 'Inorganic Chemistry'
_journal_page_first 822
_journal_page_last 835
_journal_paper_doi 10.1021/ic201217a
_journal_volume 51
_journal_year 2012
_chemical_formula_sum 'C35 H48 Ir N5 Si2'
_chemical_formula_weight 787.16
_chemical_name_systematic
; 
 ? 
;
_space_group_IT_number 14
_symmetry_cell_setting monoclinic
_symmetry_space_group_name_Hall '-P 2yn'
_symmetry_space_group_name_H-M 'P 1 21/n 1'
_atom_sites_solution_hydrogens geom
_atom_sites_solution_primary direct
_atom_sites_solution_secondary difmap
_audit_creation_method SHELXL-97
_cell_angle_alpha 90.00
_cell_angle_beta 108.205(5)
_cell_angle_gamma 90.00
_cell_formula_units_Z 8
_cell_length_a 11.968(4)
_cell_length_b 32.511(11)
_cell_length_c 18.857(6)
_cell_measurement_reflns_used 253
_cell_measurement_temperature 173(2)
_cell_measurement_theta_max 25
_cell_measurement_theta_min 2
_cell_volume 6970(4)
_computing_cell_refinement 'Bruker SMART'
_computing_data_collection 'Bruker SMART'
_computing_data_reduction 'Bruker SHELXTL'
_computing_molecular_graphics 'Bruker SHELXTL'
_computing_publication_material 'Bruker SHELXTL'
_computing_structure_refinement 'SHELXL-97 (Sheldrick, 1997)'
_computing_structure_solution 'SHELXS-97 (Sheldrick, 1990)'
_diffrn_ambient_temperature 173(2)
_diffrn_measured_fraction_theta_full 0.994
_diffrn_measured_fraction_theta_max 0.994
_diffrn_measurement_device_type 'CCD area detector'
_diffrn_measurement_method 'phi and omega scans'
_diffrn_radiation_monochromator graphite
_diffrn_radiation_source 'fine-focus sealed tube'
_diffrn_radiation_type MoK\a
_diffrn_radiation_wavelength 0.71073
_diffrn_reflns_av_R_equivalents 0.1132
_diffrn_reflns_av_sigmaI/netI 0.1355
_diffrn_reflns_limit_h_max 14
_diffrn_reflns_limit_h_min -13
_diffrn_reflns_limit_k_max 38
_diffrn_reflns_limit_k_min -38
_diffrn_reflns_limit_l_max 9
_diffrn_reflns_limit_l_min -22
_diffrn_reflns_number 36223
_diffrn_reflns_theta_full 25.09
_diffrn_reflns_theta_max 25.09
_diffrn_reflns_theta_min 1.69
_exptl_absorpt_coefficient_mu 3.931
_exptl_absorpt_correction_T_max 0.6946
_exptl_absorpt_correction_T_min 0.2439
_exptl_absorpt_correction_type multi-scan
_exptl_absorpt_process_details SADABS
_exptl_crystal_colour yellow
_exptl_crystal_density_diffrn 1.500
_exptl_crystal_description plate
_exptl_crystal_F_000 3184
_exptl_crystal_size_max 0.50
_exptl_crystal_size_mid 0.30
_exptl_crystal_size_min 0.10
_refine_diff_density_max 2.999
_refine_diff_density_min -3.498
_refine_diff_density_rms 0.214
_refine_ls_extinction_method none
_refine_ls_goodness_of_fit_ref 1.040
_refine_ls_hydrogen_treatment none
_refine_ls_matrix_type full
_refine_ls_number_parameters 763
_refine_ls_number_reflns 12330
_refine_ls_number_restraints 0
_refine_ls_restrained_S_all 1.040
_refine_ls_R_factor_all 0.1351
_refine_ls_R_factor_gt 0.0869
_refine_ls_shift/su_max 0.001
_refine_ls_shift/su_mean 0.000
_refine_ls_structure_factor_coef Fsqd
_refine_ls_weighting_details 'calc w=1/[\s^2^(Fo^2^)+(0.0947P)^2^+0.0000P] where P=(Fo^2^+2Fc^2^)/3'
_refine_ls_weighting_scheme calc
_refine_ls_wR_factor_gt 0.1816
_refine_ls_wR_factor_ref 0.1989
_reflns_number_gt 7704
_reflns_number_total 12330
_reflns_threshold_expression >2sigma(I)
_cod_data_source_file ic201217a_si_002_11.cif
_cod_data_source_block 11
_cod_database_code 4327958

loop_
_symmetry_equiv_pos_as_xyz
'x, y, z'
'-x+1/2, y+1/2, -z+1/2'
'-x, -y, -z'
'x-1/2, -y-1/2, z-1/2'

loop_
_atom_site_label
_atom_site_type_symbol
_atom_site_fract_x
_atom_site_fract_y
_atom_site_fract_z
_atom_site_U_iso_or_equiv
_atom_site_adp_type
_atom_site_occupancy
_atom_site_symmetry_multiplicity
_atom_site_calc_flag
_atom_site_refinement_flags
Ir1 Ir 0.12630(5) 0.222057(16) 0.53850(4) 0.03120(17) Uani 1 1 d .
Ir2 Ir 0.29971(5) 0.483908(16) 0.24602(3) 0.03284(18) Uani 1 1 d .
N1 N 0.1435(9) 0.1636(3) 0.5766(7) 0.035(2) Uani 1 1 d .
N2 N 0.0816(10) 0.2790(3) 0.4989(7) 0.035(2) Uani 1 1 d .
N3 N 0.2541(9) 0.2155(3) 0.4760(6) 0.031(3) Uani 1 1 d .
N4 N 0.3118(10) 0.2374(3) 0.5919(7) 0.036(3) Uani 1 1 d .
N5 N 0.4624(9) 0.2321(3) 0.5326(7) 0.037(3) Uani 1 1 d .
N6 N 0.2341(10) 0.4291(3) 0.2625(7) 0.036(3) Uani 1 1 d .
N7 N 0.3847(10) 0.5344(4) 0.2241(7) 0.039(3) Uani 1 1 d .
N8 N 0.2398(10) 0.5123(3) 0.3347(7) 0.033(3) Uani 1 1 d .
N9 N 0.1260(10) 0.5152(3) 0.2138(6) 0.033(3) Uani 1 1 d .
N10 N 0.0513(9) 0.5480(3) 0.3064(6) 0.028(3) Uani 1 1 d .
Si1 Si 0.5383(3) 0.18591(13) 0.5264(3) 0.0436(11) Uani 1 1 d .
Si2 Si 0.5311(4) 0.27943(13) 0.5351(3) 0.0424(11) Uani 1 1 d .
Si3 Si -0.0694(4) 0.52207(13) 0.3189(3) 0.0475(12) Uani 1 1 d .
Si4 Si 0.0693(3) 0.60081(12) 0.3196(3) 0.0389(10) Uani 1 1 d .
C1 C 0.0462(11) 0.2271(4) 0.6192(8) 0.034(4) Uani 1 1 d .
C2 C 0.0461(13) 0.1912(5) 0.6581(9) 0.044(4) Uani 1 1 d .
C3 C -0.0003(14) 0.1904(5) 0.7181(9) 0.048(4) Uani 1 1 d .
H3 H -0.0008 0.1655 0.7446 0.057 Uiso 1 1 d R
C4 C -0.0441(14) 0.2253(6) 0.7372(9) 0.056(5) Uani 1 1 d .
H4 H -0.0771 0.2250 0.7770 0.067 Uiso 1 1 d R
C5 C -0.0418(13) 0.2610(5) 0.7002(10) 0.051(5) Uani 1 1 d .
H5 H -0.0698 0.2855 0.7163 0.061 Uiso 1 1 d R
C6 C 0.0002(12) 0.2626(4) 0.6403(9) 0.038(4) Uani 1 1 d .
H6 H -0.0023 0.2875 0.6136 0.046 Uiso 1 1 d R
C7 C 0.0982(13) 0.1549(4) 0.6337(9) 0.041(4) Uani 1 1 d .
C8 C 0.0986(14) 0.1152(5) 0.6595(10) 0.055(5) Uani 1 1 d .
H8 H 0.0664 0.1097 0.6986 0.066 Uiso 1 1 d R
C9 C 0.1439(16) 0.0843(5) 0.6299(11) 0.060(5) Uani 1 1 d .
H9 H 0.1442 0.0571 0.6484 0.072 Uiso 1 1 d R
C10 C 0.1876(12) 0.1322(4) 0.5487(9) 0.044(4) Uani 1 1 d .
H10 H 0.2196 0.1378 0.5096 0.052 Uiso 1 1 d R
C11 C 0.1900(16) 0.0921(5) 0.5726(11) 0.058(5) Uani 1 1 d .
H11 H 0.2222 0.0708 0.5506 0.069 Uiso 1 1 d R
C12 C -0.0316(11) 0.2102(4) 0.4644(8) 0.031(3) Uani 1 1 d .
C13 C -0.0896(11) 0.2450(4) 0.4259(8) 0.033(3) Uani 1 1 d .
C14 C -0.1970(14) 0.2411(5) 0.3710(10) 0.049(4) Uani 1 1 d .
H14 H -0.2345 0.2651 0.3459 0.059 Uiso 1 1 d R
C15 C -0.2520(12) 0.2033(5) 0.3516(9) 0.050(4) Uani 1 1 d .
H15 H -0.3245 0.2007 0.3126 0.059 Uiso 1 1 d R
C16 C -0.1944(14) 0.1690(6) 0.3925(10) 0.055(5) Uani 1 1 d .
H16 H -0.2314 0.1428 0.3829 0.067 Uiso 1 1 d R
C17 C -0.0857(13) 0.1723(5) 0.4463(9) 0.043(4) Uani 1 1 d .
H17 H -0.0476 0.1483 0.4711 0.052 Uiso 1 1 d R
C18 C -0.0258(16) 0.2835(5) 0.4432(11) 0.057(5) Uani 1 1 d .
C19 C -0.0656(16) 0.3218(5) 0.4155(10) 0.055(5) Uani 1 1 d .
H19 H -0.1425 0.3248 0.3812 0.065 Uiso 1 1 d R
C20 C 0.0041(15) 0.3547(5) 0.4369(9) 0.049(4) Uani 1 1 d .
H20 H -0.0196 0.3807 0.4144 0.058 Uiso 1 1 d R
C21 C 0.1127(15) 0.3502(5) 0.4931(9) 0.049(4) Uani 1 1 d .
H21 H 0.1622 0.3734 0.5105 0.059 Uiso 1 1 d R
C22 C 0.1450(14) 0.3130(4) 0.5214(8) 0.039(4) Uani 1 1 d .
H22 H 0.2179 0.3105 0.5601 0.046 Uiso 1 1 d R
C23 C 0.3441(12) 0.2287(4) 0.5336(8) 0.031(3) Uani 1 1 d .
C24 C 0.3735(14) 0.2828(4) 0.7020(9) 0.047(4) Uani 1 1 d .
H24A H 0.3980 0.3048 0.6744 0.071 Uiso 1 1 d R
H24B H 0.4231 0.2835 0.7543 0.071 Uiso 1 1 d R
H24C H 0.2912 0.2870 0.6992 0.071 Uiso 1 1 d R
C25 C 0.3867(12) 0.2412(4) 0.6679(9) 0.039(4) Uani 1 1 d .
H25 H 0.4700 0.2388 0.6679 0.046 Uiso 1 1 d R
C26 C 0.3651(13) 0.2075(5) 0.7159(9) 0.049(4) Uani 1 1 d .
H26A H 0.2848 0.2097 0.7183 0.074 Uiso 1 1 d R
H26B H 0.4212 0.2099 0.7662 0.074 Uiso 1 1 d R
H26C H 0.3754 0.1809 0.6945 0.074 Uiso 1 1 d R
C27 C 0.2506(13) 0.2152(4) 0.4002(9) 0.040(4) Uani 1 1 d .
H27 H 0.3332 0.2160 0.3983 0.048 Uiso 1 1 d R
C28 C 0.1927(14) 0.1757(4) 0.3624(8) 0.043(4) Uani 1 1 d .
H28A H 0.2425 0.1521 0.3844 0.065 Uiso 1 1 d R
H28B H 0.1827 0.1771 0.3089 0.065 Uiso 1 1 d R
H28C H 0.1157 0.1725 0.3698 0.065 Uiso 1 1 d R
C29 C 0.1855(13) 0.2513(4) 0.3576(8) 0.044(4) Uani 1 1 d .
H29A H 0.1064 0.2524 0.3624 0.066 Uiso 1 1 d R
H29B H 0.1797 0.2486 0.3048 0.066 Uiso 1 1 d R
H29C H 0.2279 0.2767 0.3777 0.066 Uiso 1 1 d R
C30 C 0.4747(16) 0.1418(5) 0.5626(11) 0.077(7) Uani 1 1 d .
H30A H 0.4521 0.1506 0.6059 0.115 Uiso 1 1 d R
H30B H 0.5332 0.1197 0.5775 0.115 Uiso 1 1 d R
H30C H 0.4051 0.1317 0.5235 0.115 Uiso 1 1 d R
C31 C 0.5306(15) 0.1711(5) 0.4297(9) 0.057(5) Uani 1 1 d .
H31A H 0.4513 0.1613 0.4028 0.086 Uiso 1 1 d R
H31B H 0.5878 0.1493 0.4314 0.086 Uiso 1 1 d R
H31C H 0.5488 0.1951 0.4037 0.086 Uiso 1 1 d R
C32 C 0.6917(13) 0.1908(6) 0.5845(12) 0.074(6) Uani 1 1 d .
H32A H 0.7362 0.2055 0.5567 0.112 Uiso 1 1 d R
H32B H 0.7256 0.1634 0.5982 0.112 Uiso 1 1 d R
H32C H 0.6957 0.2063 0.6299 0.112 Uiso 1 1 d R
C33 C 0.6139(14) 0.2815(5) 0.4668(10) 0.054(5) Uani 1 1 d .
H33A H 0.6757 0.2604 0.4793 0.081 Uiso 1 1 d R
H33B H 0.6498 0.3087 0.4685 0.081 Uiso 1 1 d R
H33C H 0.5601 0.2764 0.4165 0.081 Uiso 1 1 d R
C34 C 0.4253(15) 0.3222(5) 0.5137(11) 0.063(5) Uani 1 1 d .
H34A H 0.3637 0.3167 0.4664 0.095 Uiso 1 1 d R
H34B H 0.4660 0.3478 0.5095 0.095 Uiso 1 1 d R
H34C H 0.3896 0.3249 0.5537 0.095 Uiso 1 1 d R
C35 C 0.6367(15) 0.2919(5) 0.6290(10) 0.066(5) Uani 1 1 d .
H35A H 0.5937 0.2948 0.6652 0.099 Uiso 1 1 d R
H35B H 0.6773 0.3177 0.6261 0.099 Uiso 1 1 d R
H35C H 0.6946 0.2697 0.6448 0.099 Uiso 1 1 d R
C36 C 0.4497(13) 0.4541(4) 0.2999(8) 0.041(4) Uani 1 1 d .
C37 C 0.4307(11) 0.4135(4) 0.3189(8) 0.033(3) Uani 1 1 d .
C38 C 0.6363(13) 0.4029(5) 0.3780(9) 0.050(4) Uani 1 1 d .
H38 H 0.6996 0.3855 0.4038 0.060 Uiso 1 1 d R
C39 C 0.5253(13) 0.3894(5) 0.3585(9) 0.046(4) Uani 1 1 d .
H39 H 0.5106 0.3623 0.3724 0.055 Uiso 1 1 d R
C40 C 0.5657(13) 0.4673(5) 0.3203(9) 0.048(4) Uani 1 1 d .
H40 H 0.5818 0.4942 0.3065 0.057 Uiso 1 1 d R
C41 C 0.6578(13) 0.4431(6) 0.3596(10) 0.062(5) Uani 1 1 d .
H41 H 0.7358 0.4536 0.3743 0.074 Uiso 1 1 d R
C42 C 0.3104(13) 0.3999(4) 0.2986(9) 0.039(4) Uani 1 1 d .
C43 C 0.2700(15) 0.3608(5) 0.3115(10) 0.053(5) Uani 1 1 d .
H43 H 0.3242 0.3400 0.3358 0.063 Uiso 1 1 d R
C44 C 0.1530(15) 0.3532(5) 0.2890(10) 0.059(5) Uani 1 1 d .
H44 H 0.1252 0.3271 0.2985 0.071 Uiso 1 1 d R
C45 C 0.1157(12) 0.4208(4) 0.2406(9) 0.041(4) Uani 1 1 d .
H45 H 0.0618 0.4418 0.2168 0.049 Uiso 1 1 d R
C46 C 0.0729(14) 0.3831(4) 0.2524(10) 0.053(5) Uani 1 1 d .
H46 H -0.0092 0.3776 0.2359 0.064 Uiso 1 1 d R
C47 C 0.3179(11) 0.4671(4) 0.1487(7) 0.030(3) Uani 1 1 d .
C48 C 0.3749(13) 0.4980(5) 0.1161(9) 0.046(4) Uani 1 1 d .
C49 C 0.3825(14) 0.4916(6) 0.0447(10) 0.056(5) Uani 1 1 d .
H49 H 0.4141 0.5128 0.0219 0.068 Uiso 1 1 d R
C50 C 0.3463(14) 0.4562(7) 0.0067(10) 0.062(5) Uani 1 1 d .
H50 H 0.3548 0.4525 -0.0413 0.075 Uiso 1 1 d R
C51 C 0.2963(14) 0.4249(6) 0.0381(10) 0.059(5) Uani 1 1 d .
H51 H 0.2711 0.3998 0.0121 0.071 Uiso 1 1 d R
C52 C 0.2842(13) 0.4316(5) 0.1092(9) 0.046(4) Uani 1 1 d .
H52 H 0.2510 0.4103 0.1307 0.056 Uiso 1 1 d R
C53 C 0.4126(12) 0.5340(5) 0.1621(10) 0.047(4) Uani 1 1 d .
C54 C 0.5124(14) 0.5989(5) 0.1928(13) 0.066(6) Uani 1 1 d .
H54 H 0.5564 0.6210 0.1822 0.080 Uiso 1 1 d R
C55 C 0.4740(14) 0.5675(5) 0.1442(11) 0.062(5) Uani 1 1 d .
H55 H 0.4886 0.5680 0.0975 0.074 Uiso 1 1 d R
C56 C 0.4853(15) 0.5972(5) 0.2573(12) 0.063(5) Uani 1 1 d .
H56 H 0.5102 0.6188 0.2927 0.075 Uiso 1 1 d R
C57 C 0.4226(13) 0.5650(4) 0.2723(11) 0.051(5) Uani 1 1 d .
H57 H 0.4058 0.5645 0.3183 0.061 Uiso 1 1 d R
C58 C 0.1401(11) 0.5251(4) 0.2866(8) 0.033(3) Uani 1 1 d .
C59 C 0.2694(12) 0.5111(5) 0.4131(8) 0.042(4) Uani 1 1 d .
H59 H 0.2030 0.5233 0.4277 0.051 Uiso 1 1 d R
C60 C 0.3796(13) 0.5370(5) 0.4480(9) 0.055(5) Uani 1 1 d .
H60A H 0.3642 0.5656 0.4312 0.082 Uiso 1 1 d R
H60B H 0.4448 0.5261 0.4326 0.082 Uiso 1 1 d R
H60C H 0.4003 0.5359 0.5025 0.082 Uiso 1 1 d R
C61 C 0.2889(17) 0.4677(5) 0.4421(9) 0.066(5) Uani 1 1 d .
H61A H 0.3521 0.4550 0.4269 0.099 Uiso 1 1 d R
H61B H 0.2163 0.4518 0.4216 0.099 Uiso 1 1 d R
H61C H 0.3108 0.4680 0.4967 0.099 Uiso 1 1 d R
C62 C 0.0409(14) 0.5308(4) 0.1459(8) 0.046(3) Uani 1 1 d .
H62 H -0.0124 0.5505 0.1603 0.055 Uiso 1 1 d R
C63 C -0.0305(14) 0.4964(4) 0.1053(8) 0.046(3) Uani 1 1 d .
H63A H -0.0607 0.4804 0.1395 0.069 Uiso 1 1 d R
H63B H 0.0180 0.4786 0.0848 0.069 Uiso 1 1 d R
H63C H -0.0966 0.5072 0.0645 0.069 Uiso 1 1 d R
C64 C 0.1022(13) 0.5535(5) 0.0989(8) 0.045(4) Uani 1 1 d .
H64A H 0.1607 0.5355 0.0884 0.067 Uiso 1 1 d R
H64B H 0.1414 0.5779 0.1259 0.067 Uiso 1 1 d R
H64C H 0.0441 0.5619 0.0518 0.067 Uiso 1 1 d R
C65 C -0.1024(19) 0.5435(6) 0.4015(12) 0.088(7) Uani 1 1 d .
H65A H -0.1300 0.5719 0.3912 0.132 Uiso 1 1 d R
H65B H -0.0310 0.5430 0.4448 0.132 Uiso 1 1 d R
H65C H -0.1636 0.5269 0.4122 0.132 Uiso 1 1 d R
C66 C -0.2005(14) 0.5263(6) 0.2361(11) 0.075(6) Uani 1 1 d .
H66A H -0.1853 0.5127 0.1936 0.113 Uiso 1 1 d R
H66B H -0.2185 0.5554 0.2243 0.113 Uiso 1 1 d R
H66C H -0.2673 0.5130 0.2463 0.113 Uiso 1 1 d R
C67 C -0.0369(17) 0.4674(5) 0.3372(13) 0.090(8) Uani 1 1 d .
H67A H 0.0015 0.4633 0.3908 0.135 Uiso 1 1 d R
H67B H 0.0156 0.4581 0.3097 0.135 Uiso 1 1 d R
H67C H -0.1102 0.4516 0.3211 0.135 Uiso 1 1 d R
C68 C 0.1360(14) 0.6156(5) 0.4175(10) 0.058(5) Uani 1 1 d .
H68A H 0.2173 0.6055 0.4354 0.087 Uiso 1 1 d R
H68B H 0.0909 0.6034 0.4476 0.087 Uiso 1 1 d R
H68C H 0.1356 0.6456 0.4218 0.087 Uiso 1 1 d R
C69 C 0.1625(15) 0.6203(5) 0.2644(10) 0.059(5) Uani 1 1 d .
H69A H 0.1122 0.6323 0.2176 0.088 Uiso 1 1 d R
H69B H 0.2079 0.5975 0.2532 0.088 Uiso 1 1 d R
H69C H 0.2164 0.6413 0.2932 0.088 Uiso 1 1 d R
C70 C -0.0766(14) 0.6257(5) 0.2834(12) 0.078(7) Uani 1 1 d .
H70A H -0.1297 0.6142 0.3086 0.116 Uiso 1 1 d R
H70B H -0.1090 0.6207 0.2296 0.116 Uiso 1 1 d R
H70C H -0.0683 0.6553 0.2927 0.116 Uiso 1 1 d R

loop_
_atom_site_aniso_label
_atom_site_aniso_U_11
_atom_site_aniso_U_22
_atom_site_aniso_U_33
_atom_site_aniso_U_23
_atom_site_aniso_U_13
_atom_site_aniso_U_12
Ir1 0.0254(3) 0.0363(3) 0.0362(4) -0.0002(3) 0.0158(2) -0.0002(2)
Ir2 0.0283(3) 0.0355(3) 0.0431(4) 0.0030(3) 0.0233(3) 0.0005(2)
N1 0.029(4) 0.036(5) 0.050(6) -0.003(4) 0.024(4) 0.003(4)
N2 0.029(4) 0.036(5) 0.050(6) -0.003(4) 0.024(4) 0.003(4)
N3 0.031(6) 0.045(7) 0.018(7) -0.006(5) 0.011(5) 0.008(5)
N4 0.036(7) 0.038(7) 0.036(8) 0.005(6) 0.016(6) 0.008(5)
N5 0.014(5) 0.043(7) 0.056(9) -0.016(6) 0.013(6) 0.002(5)
N6 0.039(7) 0.033(6) 0.045(9) 0.004(6) 0.023(6) 0.005(5)
N7 0.029(6) 0.038(7) 0.054(9) 0.026(7) 0.019(6) 0.007(5)
N8 0.034(7) 0.040(7) 0.034(8) -0.008(6) 0.025(6) -0.005(5)
N9 0.049(7) 0.029(6) 0.026(7) 0.000(5) 0.021(6) -0.005(5)
N10 0.021(5) 0.036(6) 0.036(7) -0.001(5) 0.020(5) 0.003(4)
Si1 0.027(2) 0.054(3) 0.053(3) -0.003(2) 0.018(2) 0.0044(18)
Si2 0.033(2) 0.055(3) 0.045(3) -0.004(2) 0.021(2) -0.0072(19)
Si3 0.036(2) 0.050(3) 0.071(4) -0.001(2) 0.037(2) 0.0018(19)
Si4 0.032(2) 0.042(2) 0.044(3) -0.001(2) 0.014(2) 0.0049(17)
C1 0.016(7) 0.055(9) 0.031(9) -0.009(7) 0.006(6) -0.003(6)
C2 0.042(9) 0.050(9) 0.044(11) -0.010(8) 0.019(8) -0.011(7)
C3 0.049(10) 0.069(11) 0.033(10) 0.017(8) 0.024(8) 0.004(8)
C4 0.048(10) 0.092(14) 0.036(11) -0.013(10) 0.026(8) -0.014(9)
C5 0.039(9) 0.055(10) 0.071(14) -0.013(9) 0.034(9) -0.013(7)
C6 0.038(8) 0.044(8) 0.045(11) -0.005(7) 0.031(8) -0.005(6)
C7 0.039(9) 0.044(9) 0.038(10) 0.012(7) 0.009(7) 0.000(7)
C8 0.046(10) 0.062(11) 0.057(13) 0.009(10) 0.016(9) 0.000(8)
C9 0.071(12) 0.028(9) 0.078(15) 0.011(9) 0.019(11) -0.004(8)
C10 0.029(8) 0.052(10) 0.053(11) -0.007(8) 0.016(8) -0.005(7)
C11 0.075(13) 0.031(9) 0.076(15) -0.004(9) 0.037(11) -0.002(8)
C12 0.021(7) 0.041(8) 0.031(9) -0.011(7) 0.010(6) -0.005(6)
C13 0.025(7) 0.050(9) 0.027(9) -0.007(7) 0.016(7) -0.005(6)
C14 0.051(10) 0.052(10) 0.058(12) -0.003(9) 0.038(9) 0.010(8)
C15 0.017(7) 0.085(12) 0.048(12) -0.004(9) 0.013(7) -0.002(8)
C16 0.047(10) 0.081(12) 0.048(12) 0.007(10) 0.028(9) -0.005(9)
C17 0.036(9) 0.052(9) 0.052(11) -0.006(8) 0.029(8) 0.003(7)
C18 0.074(13) 0.052(10) 0.072(14) 0.024(9) 0.062(11) 0.021(9)
C19 0.068(12) 0.058(11) 0.045(12) 0.007(9) 0.029(9) 0.022(9)
C20 0.066(12) 0.050(10) 0.038(11) 0.007(8) 0.028(9) 0.016(8)
C21 0.069(12) 0.059(11) 0.028(10) 0.000(8) 0.029(9) 0.000(8)
C22 0.063(10) 0.033(8) 0.030(10) -0.007(7) 0.030(8) -0.008(7)
C23 0.033(8) 0.033(8) 0.031(9) -0.013(6) 0.015(7) 0.003(6)
C24 0.056(10) 0.052(10) 0.030(10) -0.005(8) 0.011(8) -0.013(8)
C25 0.028(8) 0.054(9) 0.042(10) -0.008(8) 0.023(7) -0.006(6)
C26 0.039(9) 0.062(10) 0.056(12) -0.012(9) 0.028(9) -0.004(7)
C27 0.035(8) 0.046(9) 0.049(11) -0.010(8) 0.026(8) -0.005(6)
C28 0.061(10) 0.051(9) 0.012(8) -0.012(7) 0.002(7) 0.000(7)
C29 0.052(10) 0.053(10) 0.026(9) -0.003(8) 0.009(7) 0.002(7)
C30 0.077(14) 0.073(12) 0.109(18) 0.047(12) 0.070(13) 0.036(10)
C31 0.059(11) 0.064(11) 0.068(14) -0.007(9) 0.047(10) 0.016(8)
C32 0.026(9) 0.086(13) 0.116(19) -0.021(13) 0.029(10) 0.001(8)
C33 0.045(10) 0.074(11) 0.055(12) -0.002(9) 0.032(9) -0.007(8)
C34 0.056(11) 0.057(11) 0.088(16) 0.009(10) 0.039(11) -0.004(8)
C35 0.055(11) 0.077(12) 0.073(15) -0.025(11) 0.031(11) -0.007(9)
C36 0.053(10) 0.048(9) 0.028(9) -0.001(7) 0.023(8) 0.015(7)
C37 0.028(7) 0.029(7) 0.043(10) 0.008(7) 0.011(7) 0.007(6)
C38 0.039(9) 0.073(12) 0.039(11) 0.008(9) 0.015(8) 0.022(8)
C39 0.037(9) 0.062(10) 0.042(11) -0.006(8) 0.019(8) 0.015(7)
C40 0.039(9) 0.070(11) 0.045(11) 0.010(9) 0.027(8) 0.016(8)
C41 0.026(8) 0.083(13) 0.080(15) 0.003(11) 0.022(9) 0.018(8)
C42 0.046(9) 0.032(8) 0.046(10) 0.006(7) 0.025(8) -0.003(7)
C43 0.061(11) 0.047(10) 0.061(13) 0.019(9) 0.033(10) 0.009(8)
C44 0.055(11) 0.046(10) 0.077(15) 0.010(9) 0.022(10) -0.013(8)
C45 0.028(8) 0.048(9) 0.051(11) 0.011(8) 0.018(7) -0.005(6)
C46 0.040(9) 0.042(9) 0.082(14) 0.003(9) 0.025(9) -0.014(7)
C47 0.023(7) 0.047(8) 0.017(8) 0.009(6) 0.002(6) 0.016(6)
C48 0.032(8) 0.065(11) 0.045(11) 0.008(9) 0.018(8) 0.009(7)
C49 0.050(10) 0.084(14) 0.049(12) 0.023(10) 0.036(9) 0.028(9)
C50 0.045(10) 0.116(16) 0.035(11) -0.003(11) 0.027(9) 0.022(10)
C51 0.039(10) 0.090(13) 0.055(13) -0.010(11) 0.022(9) 0.012(9)
C52 0.044(9) 0.058(10) 0.049(11) -0.003(9) 0.031(8) 0.005(8)
C53 0.030(8) 0.050(9) 0.075(14) 0.017(9) 0.033(9) 0.011(7)
C54 0.046(10) 0.050(11) 0.12(2) 0.003(12) 0.053(12) -0.010(8)
C55 0.053(11) 0.068(12) 0.084(16) 0.027(11) 0.050(11) 0.014(9)
C56 0.053(11) 0.042(10) 0.093(17) 0.015(10) 0.022(11) -0.004(8)
C57 0.035(9) 0.045(10) 0.083(15) -0.008(9) 0.034(9) -0.004(7)
C58 0.024(7) 0.041(8) 0.035(9) -0.001(7) 0.012(7) -0.002(6)
C59 0.035(8) 0.061(10) 0.034(10) -0.007(8) 0.015(7) 0.006(7)
C60 0.040(9) 0.068(11) 0.052(12) -0.020(9) 0.007(8) -0.004(8)
C61 0.100(15) 0.072(12) 0.045(12) 0.020(9) 0.049(11) 0.021(10)
C62 0.061(8) 0.044(6) 0.030(7) 0.013(5) 0.009(6) 0.008(5)
C63 0.061(8) 0.044(6) 0.030(7) 0.013(5) 0.009(6) 0.008(5)
C64 0.040(9) 0.060(10) 0.034(10) 0.007(8) 0.011(8) 0.006(7)
C65 0.115(18) 0.068(13) 0.12(2) -0.012(13) 0.094(16) -0.004(12)
C66 0.044(11) 0.088(14) 0.102(18) -0.015(12) 0.035(11) -0.027(9)
C67 0.080(14) 0.068(12) 0.17(2) 0.005(13) 0.108(16) -0.002(10)
C68 0.049(10) 0.053(10) 0.076(14) -0.003(9) 0.024(10) 0.009(8)
C69 0.074(12) 0.043(10) 0.076(14) 0.002(9) 0.047(11) 0.003(8)
C70 0.037(10) 0.052(11) 0.122(19) -0.001(11) -0.006(11) 0.012(8)

loop_
_atom_type_symbol
_atom_type_description
_atom_type_scat_dispersion_real
_atom_type_scat_dispersion_imag
_atom_type_scat_source
C C 0.0033 0.0016 'International Tables Vol C Tables 4.2.6.8 and 6.1.1.4'
H H 0.0000 0.0000 'International Tables Vol C Tables 4.2.6.8 and 6.1.1.4'
N N 0.0061 0.0033 'International Tables Vol C Tables 4.2.6.8 and 6.1.1.4'
Si Si 0.0817 0.0704 'International Tables Vol C Tables 4.2.6.8 and 6.1.1.4'
Ir Ir -1.4442 7.9887 'International Tables Vol C Tables 4.2.6.8 and 6.1.1.4'

loop_
_geom_angle_atom_site_label_1
_geom_angle_atom_site_label_2
_geom_angle_atom_site_label_3
_geom_angle
N2 Ir1 C12 80.5(5)
N2 Ir1 N1 170.7(4)
C12 Ir1 N1 92.0(5)
N2 Ir1 C1 94.1(5)
C12 Ir1 C1 88.6(5)
N1 Ir1 C1 80.2(5)
N2 Ir1 N4 94.3(4)
C12 Ir1 N4 164.5(5)
N1 Ir1 N4 94.3(4)
C1 Ir1 N4 106.5(5)
N2 Ir1 N3 92.3(4)
C12 Ir1 N3 105.5(5)
N1 Ir1 N3 95.0(4)
C1 Ir1 N3 165.3(5)
N4 Ir1 N3 59.8(4)
C47 Ir2 N6 93.4(5)
C47 Ir2 C36 89.7(5)
N6 Ir2 C36 79.9(5)
C47 Ir2 N7 80.2(6)
N6 Ir2 N7 171.1(5)
C36 Ir2 N7 93.9(5)
C47 Ir2 N8 164.6(4)
N6 Ir2 N8 91.1(4)
C36 Ir2 N8 105.5(5)
N7 Ir2 N8 96.7(5)
C47 Ir2 N9 103.7(4)
N6 Ir2 N9 94.1(4)
C36 Ir2 N9 165.7(5)
N7 Ir2 N9 93.4(4)
N8 Ir2 N9 61.3(4)
C10 N1 C7 116.9(13)
C10 N1 Ir1 126.3(11)
C7 N1 Ir1 116.7(9)
C22 N2 C18 117.0(13)
C22 N2 Ir1 126.0(11)
C18 N2 Ir1 117.0(9)
C23 N3 C27 125.6(12)
C23 N3 Ir1 93.0(8)
C27 N3 Ir1 136.9(9)
C23 N4 C25 127.0(12)
C23 N4 Ir1 95.1(9)
C25 N4 Ir1 134.8(9)
C23 N5 Si2 122.0(8)
C23 N5 Si1 117.8(9)
Si2 N5 Si1 120.2(6)
C42 N6 C45 119.2(12)
C42 N6 Ir2 117.9(9)
C45 N6 Ir2 122.9(9)
C53 N7 C57 119.3(14)
C53 N7 Ir2 117.0(11)
C57 N7 Ir2 123.4(11)
C58 N8 C59 127.3(12)
C58 N8 Ir2 92.8(9)
C59 N8 Ir2 138.2(9)
C58 N9 C62 129.4(12)
C58 N9 Ir2 91.2(8)
C62 N9 Ir2 137.5(10)
C58 N10 Si4 118.7(8)
C58 N10 Si3 119.6(8)
Si4 N10 Si3 121.7(6)
N5 Si1 C32 108.9(7)
N5 Si1 C30 110.7(7)
C32 Si1 C30 107.3(9)
N5 Si1 C31 114.4(7)
C32 Si1 C31 110.1(8)
C30 Si1 C31 105.2(9)
N5 Si2 C34 112.1(6)
N5 Si2 C33 111.3(7)
C34 Si2 C33 107.6(8)
N5 Si2 C35 113.1(7)
C34 Si2 C35 105.1(8)
C33 Si2 C35 107.4(8)
N10 Si3 C67 110.9(6)
N10 Si3 C66 111.7(7)
C67 Si3 C66 107.9(9)
N10 Si3 C65 109.5(7)
C67 Si3 C65 107.1(9)
C66 Si3 C65 109.6(9)
N10 Si4 C68 113.5(7)
N10 Si4 C70 108.6(6)
C68 Si4 C70 108.8(8)
N10 Si4 C69 109.0(6)
C68 Si4 C69 109.0(8)
C70 Si4 C69 107.8(9)
C2 C1 C6 118.9(14)
C2 C1 Ir1 114.1(10)
C6 C1 Ir1 126.8(11)
C1 C2 C3 120.7(14)
C1 C2 C7 116.1(14)
C3 C2 C7 123.2(15)
C4 C3 C2 118.9(15)
C4 C3 H3 120.5
C2 C3 H3 120.5
C3 C4 C5 120.6(16)
C3 C4 H4 119.7
C5 C4 H4 119.7
C4 C5 C6 121.8(15)
C4 C5 H5 119.1
C6 C5 H5 119.1
C5 C6 C1 119.0(14)
C5 C6 H6 120.5
C1 C6 H6 120.5
C8 C7 N1 120.6(15)
C8 C7 C2 126.4(15)
N1 C7 C2 112.8(12)
C9 C8 C7 120.7(17)
C9 C8 H8 119.6
C7 C8 H8 119.6
C8 C9 C11 119.8(15)
C8 C9 H9 120.1
C11 C9 H9 120.1
N1 C10 C11 124.6(16)
N1 C10 H10 117.7
C11 C10 H10 117.6
C10 C11 C9 117.3(16)
C10 C11 H11 121.4
C9 C11 H11 121.3
C17 C12 C13 118.1(13)
C17 C12 Ir1 127.6(11)
C13 C12 Ir1 114.2(9)
C14 C13 C12 120.5(13)
C14 C13 C18 123.4(15)
C12 C13 C18 116.0(13)
C13 C14 C15 122.1(15)
C13 C14 H14 118.9
C15 C14 H14 119.0
C14 C15 C16 116.6(15)
C14 C15 H15 121.7
C16 C15 H15 121.7
C17 C16 C15 121.7(16)
C17 C16 H16 119.1
C15 C16 H16 119.1
C12 C17 C16 120.9(15)
C12 C17 H17 119.5
C16 C17 H17 119.6
C19 C18 N2 120.7(17)
C19 C18 C13 126.8(18)
N2 C18 C13 112.2(13)
C20 C19 C18 119.9(18)
C20 C19 H19 120.2
C18 C19 H19 119.9
C19 C20 C21 119.2(15)
C19 C20 H20 120.4
C21 C20 H20 120.4
C22 C21 C20 118.8(16)
C22 C21 H21 120.6
C20 C21 H21 120.6
C21 C22 N2 124.2(16)
C21 C22 H22 117.9
N2 C22 H22 117.9
N4 C23 N3 112.2(12)
N4 C23 N5 123.4(13)
N3 C23 N5 124.4(13)
C25 C24 H24A 109.5
C25 C24 H24B 109.4
H24A C24 H24B 109.5
C25 C24 H24C 109.5
H24A C24 H24C 109.5
H24B C24 H24C 109.5
N4 C25 C26 111.6(12)
N4 C25 C24 112.5(12)
C26 C25 C24 109.6(12)
N4 C25 H25 107.7
C26 C25 H25 107.7
C24 C25 H25 107.6
C25 C26 H26A 109.5
C25 C26 H26B 109.5
H26A C26 H26B 109.5
C25 C26 H26C 109.4
H26A C26 H26C 109.5
H26B C26 H26C 109.5
N3 C27 C29 112.5(12)
N3 C27 C28 110.0(12)
C29 C27 C28 109.0(13)
N3 C27 H27 108.5
C29 C27 H27 108.4
C28 C27 H27 108.4
C27 C28 H28A 109.5
C27 C28 H28B 109.5
H28A C28 H28B 109.5
C27 C28 H28C 109.4
H28A C28 H28C 109.5
H28B C28 H28C 109.5
C27 C29 H29A 109.5
C27 C29 H29B 109.5
H29A C29 H29B 109.5
C27 C29 H29C 109.4
H29A C29 H29C 109.5
H29B C29 H29C 109.5
Si1 C30 H30A 109.4
Si1 C30 H30B 109.5
H30A C30 H30B 109.5
Si1 C30 H30C 109.5
H30A C30 H30C 109.5
H30B C30 H30C 109.5
Si1 C31 H31A 109.4
Si1 C31 H31B 109.5
H31A C31 H31B 109.5
Si1 C31 H31C 109.5
H31A C31 H31C 109.5
H31B C31 H31C 109.5
Si1 C32 H32A 109.4
Si1 C32 H32B 109.5
H32A C32 H32B 109.5
Si1 C32 H32C 109.5
H32A C32 H32C 109.5
H32B C32 H32C 109.5
Si2 C33 H33A 109.5
Si2 C33 H33B 109.5
H33A C33 H33B 109.5
Si2 C33 H33C 109.5
H33A C33 H33C 109.5
H33B C33 H33C 109.5
Si2 C34 H34A 109.4
Si2 C34 H34B 109.5
H34A C34 H34B 109.5
Si2 C34 H34C 109.5
H34A C34 H34C 109.5
H34B C34 H34C 109.5
Si2 C35 H35A 109.5
Si2 C35 H35B 109.4
H35A C35 H35B 109.5
Si2 C35 H35C 109.5
H35A C35 H35C 109.5
H35B C35 H35C 109.5
C40 C36 C37 116.6(13)
C40 C36 Ir2 130.3(12)
C37 C36 Ir2 113.0(10)
C39 C37 C36 119.8(13)
C39 C37 C42 123.3(13)
C36 C37 C42 116.7(12)
C39 C38 C41 119.0(15)
C39 C38 H38 120.5
C41 C38 H38 120.5
C38 C39 C37 122.3(15)
C38 C39 H39 118.8
C37 C39 H39 118.8
C41 C40 C36 122.6(16)
C41 C40 H40 118.7
C36 C40 H40 118.7
C40 C41 C38 119.5(16)
C40 C41 H41 120.2
C38 C41 H41 120.2
N6 C42 C43 120.6(14)
N6 C42 C37 112.4(12)
C43 C42 C37 126.9(14)
C44 C43 C42 119.1(15)
C44 C43 H43 120.4
C42 C43 H43 120.4
C43 C44 C46 121.1(15)
C43 C44 H44 119.4
C46 C44 H44 119.5
N6 C45 C46 121.9(14)
N6 C45 H45 119.1
C46 C45 H45 119.0
C45 C46 C44 118.1(15)
C45 C46 H46 121.0
C44 C46 H46 121.0
C52 C47 C48 116.9(14)
C52 C47 Ir2 129.5(11)
C48 C47 Ir2 113.6(11)
C49 C48 C53 126.8(16)
C49 C48 C47 119.1(16)
C53 C48 C47 114.0(14)
C50 C49 C48 122.1(17)
C50 C49 H49 119.0
C48 C49 H49 118.9
C49 C50 C51 120.2(16)
C49 C50 H50 119.9
C51 C50 H50 119.9
C50 C51 C52 118.3(17)
C50 C51 H51 120.9
C52 C51 H51 120.8
C47 C52 C51 123.2(16)
C47 C52 H52 118.3
C51 C52 H52 118.4
N7 C53 C55 120.1(16)
N7 C53 C48 115.1(14)
C55 C53 C48 124.8(16)
C55 C54 C56 117.0(17)
C55 C54 H54 121.5
C56 C54 H54 121.5
C54 C55 C53 120.8(18)
C54 C55 H55 119.6
C53 C55 H55 119.7
C54 C56 C57 121.1(19)
C54 C56 H56 119.5
C57 C56 H56 119.5
N7 C57 C56 121.7(18)
N7 C57 H57 119.1
C56 C57 H57 119.2
N8 C58 N9 114.7(12)
N8 C58 N10 124.6(13)
N9 C58 N10 120.8(12)
N8 C59 C61 111.5(13)
N8 C59 C60 109.7(13)
C61 C59 C60 110.2(14)
N8 C59 H59 108.4
C61 C59 H59 108.5
C60 C59 H59 108.5
C59 C60 H60A 109.5
C59 C60 H60B 109.5
H60A C60 H60B 109.5
C59 C60 H60C 109.5
H60A C60 H60C 109.5
H60B C60 H60C 109.5
C59 C61 H61A 109.5
C59 C61 H61B 109.4
H61A C61 H61B 109.5
C59 C61 H61C 109.5
H61A C61 H61C 109.5
H61B C61 H61C 109.5
N9 C62 C63 109.1(11)
N9 C62 C64 110.6(13)
C63 C62 C64 112.1(14)
N9 C62 H62 108.4
C63 C62 H62 108.2
C64 C62 H62 108.3
C62 C63 H63A 109.5
C62 C63 H63B 109.5
H63A C63 H63B 109.5
C62 C63 H63C 109.4
H63A C63 H63C 109.5
H63B C63 H63C 109.5
C62 C64 H64A 109.7
C62 C64 H64B 109.4
H64A C64 H64B 109.5
C62 C64 H64C 109.4
H64A C64 H64C 109.5
H64B C64 H64C 109.5
Si3 C65 H65A 109.5
Si3 C65 H65B 109.4
H65A C65 H65B 109.5
Si3 C65 H65C 109.5
H65A C65 H65C 109.5
H65B C65 H65C 109.5
Si3 C66 H66A 109.5
Si3 C66 H66B 109.5
H66A C66 H66B 109.5
Si3 C66 H66C 109.4
H66A C66 H66C 109.5
H66B C66 H66C 109.5
Si3 C67 H67A 109.4
Si3 C67 H67B 109.5
H67A C67 H67B 109.5
Si3 C67 H67C 109.5
H67A C67 H67C 109.5
H67B C67 H67C 109.5
Si4 C68 H68A 109.5
Si4 C68 H68B 109.5
H68A C68 H68B 109.5
Si4 C68 H68C 109.5
H68A C68 H68C 109.5
H68B C68 H68C 109.5
Si4 C69 H69A 109.5
Si4 C69 H69B 109.5
H69A C69 H69B 109.5
Si4 C69 H69C 109.5
H69A C69 H69C 109.5
H69B C69 H69C 109.5
Si4 C70 H70A 109.5
Si4 C70 H70B 109.5
H70A C70 H70B 109.5
Si4 C70 H70C 109.5
H70A C70 H70C 109.5
H70B C70 H70C 109.5

loop_
_geom_bond_atom_site_label_1
_geom_bond_atom_site_label_2
_geom_bond_distance
Ir1 N2 2.004(11)
Ir1 C12 2.005(13)
Ir1 N1 2.020(11)
Ir1 C1 2.043(14)
Ir1 N4 2.189(12)
Ir1 N3 2.214(11)
Ir2 C47 1.991(14)
Ir2 N6 2.010(11)
Ir2 C36 2.014(14)
Ir2 N7 2.039(11)
Ir2 N8 2.216(11)
Ir2 N9 2.223(11)
N1 C10 1.330(17)
N1 C7 1.378(18)
N2 C22 1.333(17)
N2 C18 1.39(2)
N3 C23 1.339(17)
N3 C27 1.417(18)
N4 C23 1.306(17)
N4 C25 1.440(18)
N5 C23 1.426(16)
N5 Si2 1.739(11)
N5 Si1 1.777(11)
N6 C42 1.347(17)
N6 C45 1.373(17)
N7 C53 1.31(2)
N7 C57 1.329(19)
N8 C58 1.320(17)
N8 C59 1.409(17)
N9 C58 1.369(17)
N9 C62 1.455(17)
N10 C58 1.438(16)
N10 Si4 1.740(11)
N10 Si3 1.750(10)
Si1 C32 1.829(16)
Si1 C30 1.851(16)
Si1 C31 1.860(16)
Si2 C34 1.838(16)
Si2 C33 1.856(16)
Si2 C35 1.870(18)
Si3 C67 1.829(18)
Si3 C66 1.840(18)
Si3 C65 1.859(18)
Si4 C68 1.831(18)
Si4 C70 1.850(15)
Si4 C69 1.858(16)
C1 C2 1.38(2)
C1 C6 1.389(18)
C2 C3 1.41(2)
C2 C7 1.48(2)
C3 C4 1.35(2)
C3 H3 0.9500
C4 C5 1.36(2)
C4 H4 0.9500
C5 C6 1.37(2)
C5 H5 0.9500
C6 H6 0.9500
C7 C8 1.38(2)
C8 C9 1.34(2)
C8 H8 0.9500
C9 C11 1.38(2)
C9 H9 0.9500
C10 C11 1.37(2)
C10 H10 0.9500
C11 H11 0.9500
C12 C17 1.382(18)
C12 C13 1.407(19)
C13 C14 1.38(2)
C13 C18 1.45(2)
C14 C15 1.39(2)
C14 H14 0.9500
C15 C16 1.41(2)
C15 H15 0.9500
C16 C17 1.38(2)
C16 H16 0.9500
C17 H17 0.9500
C18 C19 1.38(2)
C19 C20 1.34(2)
C19 H19 0.9500
C20 C21 1.40(2)
C20 H20 0.9500
C21 C22 1.331(19)
C21 H21 0.9500
C22 H22 0.9500
C24 C25 1.526(19)
C24 H24A 0.9800
C24 H24B 0.9800
C24 H24C 0.9800
C25 C26 1.49(2)
C25 H25 1.0000
C26 H26A 0.9800
C26 H26B 0.9800
C26 H26C 0.9800
C27 C29 1.497(19)
C27 C28 1.525(18)
C27 H27 1.0000
C28 H28A 0.9800
C28 H28B 0.9800
C28 H28C 0.9800
C29 H29A 0.9800
C29 H29B 0.9800
C29 H29C 0.9800
C30 H30A 0.9800
C30 H30B 0.9800
C30 H30C 0.9800
C31 H31A 0.9800
C31 H31B 0.9800
C31 H31C 0.9800
C32 H32A 0.9800
C32 H32B 0.9800
C32 H32C 0.9800
C33 H33A 0.9800
C33 H33B 0.9800
C33 H33C 0.9800
C34 H34A 0.9800
C34 H34B 0.9800
C34 H34C 0.9800
C35 H35A 0.9800
C35 H35B 0.9800
C35 H35C 0.9800
C36 C40 1.39(2)
C36 C37 1.405(19)
C37 C39 1.388(18)
C37 C42 1.438(18)
C38 C39 1.34(2)
C38 C41 1.40(2)
C38 H38 0.9500
C39 H39 0.9500
C40 C41 1.37(2)
C40 H40 0.9500
C41 H41 0.9500
C42 C43 1.408(19)
C43 C44 1.35(2)
C43 H43 0.9500
C44 C46 1.39(2)
C44 H44 0.9500
C45 C46 1.375(18)
C45 H45 0.9500
C46 H46 0.9500
C47 C52 1.365(19)
C47 C48 1.45(2)
C48 C49 1.39(2)
C48 C53 1.44(2)
C49 C50 1.35(2)
C49 H49 0.9500
C50 C51 1.40(2)
C50 H50 0.9500
C51 C52 1.41(2)
C51 H51 0.9500
C52 H52 0.9500
C53 C55 1.41(2)
C54 C55 1.35(2)
C54 C56 1.35(3)
C54 H54 0.9500
C55 H55 0.9500
C56 C57 1.37(2)
C56 H56 0.9500
C57 H57 0.9500
C59 C61 1.51(2)
C59 C60 1.529(19)
C59 H59 1.0000
C60 H60A 0.9800
C60 H60B 0.9800
C60 H60C 0.9800
C61 H61A 0.9800
C61 H61B 0.9800
C61 H61C 0.9800
C62 C63 1.47(2)
C62 C64 1.51(2)
C62 H62 1.0000
C63 H63A 0.9800
C63 H63B 0.9800
C63 H63C 0.9800
C64 H64A 0.9800
C64 H64B 0.9800
C64 H64C 0.9800
C65 H65A 0.9800
C65 H65B 0.9800
C65 H65C 0.9800
C66 H66A 0.9800
C66 H66B 0.9800
C66 H66C 0.9800
C67 H67A 0.9800
C67 H67B 0.9800
C67 H67C 0.9800
C68 H68A 0.9800
C68 H68B 0.9800
C68 H68C 0.9800
C69 H69A 0.9800
C69 H69B 0.9800
C69 H69C 0.9800
C70 H70A 0.9800
C70 H70B 0.9800
C70 H70C 0.9800
